data_7013215
loop_
_publ_author_name
'Anderson, Kirsty M.'
'Baylies, Christian J.'
'Monowar Jahan, A. H. M.'
'Norman, Nicholas C.'
'Orpen, A. Guy'
'Starbuck, Jonathan'

_publ_section_title
;
 Coordination complexes of the bismuth(iii) thiolates Bi(SC6F5)3 and
 Bi(SC6Cl5)3 with pyridine ligands
;
_journal_issue 16
_journal_name_full 'Dalton Transactions'
_journal_page_first 3270
_journal_paper_doi 10.1039/b305711a
_journal_year 2003
_chemical_formula_moiety 'C18 Bi Cl15 S3, 2(C6H7N)'
_chemical_formula_sum 'C30 H14 Bi Cl15 N2 S3'
_chemical_formula_weight 1239.34
_chemical_name_systematic
;
?
;
_space_group_IT_number 14
_symmetry_cell_setting monoclinic
_symmetry_space_group_name_Hall '-P 2ybc'
_symmetry_space_group_name_H-M 'P 1 21/c 1'
_atom_sites_solution_hydrogens geom
_atom_sites_solution_primary direct
_atom_sites_solution_secondary difmap
_audit_creation_method SHELXL-97
_cell_angle_alpha 90.00
_cell_angle_beta 94.538(2)
_cell_angle_gamma 90.00
_cell_formula_units_Z 4
_cell_length_a 8.7882(7)
_cell_length_b 10.3833(8)
_cell_length_c 44.413(4)
_cell_measurement_reflns_used 5291
_cell_measurement_temperature 173(2)
_cell_measurement_theta_max 23.92
_cell_measurement_theta_min 2.16
_cell_volume 4040.0(6)
_computing_cell_refinement 'Brucker SMART'
_computing_data_collection 'Brucker SMART'
_computing_data_reduction 'Brucker SHELXTL'
_computing_molecular_graphics 'Brucker SHELXTL'
_computing_publication_material 'Brucker SHELXTL'
_computing_structure_refinement 'SHELXL-97 (Sheldrick, 1997)'
_computing_structure_solution 'SHELXS-97 (Sheldrick, 1990)'
_diffrn_ambient_temperature 173(2)
_diffrn_measured_fraction_theta_full 0.995
_diffrn_measured_fraction_theta_max 0.995
_diffrn_measurement_device_type 'CCD area detector'
_diffrn_measurement_method '\w scans'
_diffrn_radiation_monochromator graphite
_diffrn_radiation_source 'fine-focus sealed tube'
_diffrn_radiation_type MoK\a
_diffrn_radiation_wavelength 0.71073
_diffrn_reflns_av_R_equivalents 0.1237
_diffrn_reflns_av_sigmaI/netI 0.1082
_diffrn_reflns_limit_h_max 11
_diffrn_reflns_limit_h_min -11
_diffrn_reflns_limit_k_max 13
_diffrn_reflns_limit_k_min -13
_diffrn_reflns_limit_l_max 57
_diffrn_reflns_limit_l_min -57
_diffrn_reflns_number 40850
_diffrn_reflns_theta_full 27.53
_diffrn_reflns_theta_max 27.53
_diffrn_reflns_theta_min 1.84
_diffrn_standards_decay_% 0
_exptl_absorpt_coefficient_mu 5.540
_exptl_absorpt_correction_T_max 0.890
_exptl_absorpt_correction_T_min 0.400
_exptl_absorpt_correction_type multi-scan
_exptl_absorpt_process_details 'SADABS (Shedrick, 1998)'
_exptl_crystal_colour yellow
_exptl_crystal_density_diffrn 2.038
_exptl_crystal_density_method 'not measured'
_exptl_crystal_description plate
_exptl_crystal_F_000 2376
_exptl_crystal_size_max 0.12
_exptl_crystal_size_mid 0.05
_exptl_crystal_size_min 0.02
_refine_diff_density_max 2.463
_refine_diff_density_min -2.138
_refine_diff_density_rms 0.218
_refine_ls_extinction_coef 0.00291(16)
_refine_ls_extinction_expression Fc^*^=kFc[1+0.001xFc^2^\l^3^/sin(2\q)]^-1/4^
_refine_ls_extinction_method SHELXL
_refine_ls_goodness_of_fit_ref 1.207
_refine_ls_hydrogen_treatment constr
_refine_ls_matrix_type full
_refine_ls_number_parameters 461
_refine_ls_number_reflns 9280
_refine_ls_number_restraints 0
_refine_ls_restrained_S_all 1.207
_refine_ls_R_factor_all 0.1237
_refine_ls_R_factor_gt 0.0733
_refine_ls_shift/su_max 0.015
_refine_ls_shift/su_mean 0.002
_refine_ls_structure_factor_coef Fsqd
_refine_ls_weighting_details 'calc w=1/[\s^2^(Fo^2^)+(0.0545P)^2^+0.0000P] where P=(Fo^2^+2Fc^2^)/3'
_refine_ls_weighting_scheme calc
_refine_ls_wR_factor_gt 0.1339
_refine_ls_wR_factor_ref 0.1462
_reflns_number_gt 6136
_reflns_number_total 9280
_reflns_threshold_expression >2\s(I)
_cod_data_source_file b305711a.txt
_cod_data_source_block 7
_cod_depositor_comments
;
The following automatic conversions were performed:
'_symmetry_cell_setting' value 'Monoclinic' changed to 'monoclinic'
according to '/home/saulius/struct/CIF-dictionaries/cif_core.dic'
dictionary named 'cif_core.dic' version 2.4.1 from 2010-06-29.

Automatic conversion script
Id: cif_fix_enum 1527 2010-12-29 10:47:43Z saulius 
;
_cod_original_cell_volume 4040.0(5)
_cod_original_sg_symbol_H-M P2(1)/C
_cod_database_code 7013215

loop_
_symmetry_equiv_pos_as_xyz
'x, y, z'
'-x, y+1/2, -z+1/2'
'-x, -y, -z'
'x, -y-1/2, z-1/2'

loop_
_atom_site_label
_atom_site_type_symbol
_atom_site_fract_x
_atom_site_fract_y
_atom_site_fract_z
_atom_site_U_iso_or_equiv
_atom_site_adp_type
_atom_site_occupancy
_atom_site_symmetry_multiplicity
_atom_site_calc_flag
_atom_site_refinement_flags
_atom_site_disorder_assembly
_atom_site_disorder_group
Bi1 Bi 0.08232(4) 1.08261(4) 0.388669(8) 0.02547(14) Uani 1 1 d . . .
C11 C -0.0607(11) 1.0019(8) 0.45500(19) 0.019(2) Uani 1 1 d . . .
C12 C -0.2062(11) 0.9594(9) 0.46054(19) 0.022(2) Uani 1 1 d . . .
C13 C -0.2300(11) 0.8422(9) 0.4750(2) 0.024(2) Uani 1 1 d . . .
C14 C -0.1091(11) 0.7647(8) 0.48409(19) 0.020(2) Uani 1 1 d . . .
C15 C 0.0418(11) 0.8047(9) 0.4790(2) 0.024(2) Uani 1 1 d . . .
C16 C 0.0636(9) 0.9217(9) 0.46441(18) 0.0187(18) Uani 1 1 d . . .
C21 C 0.1617(11) 1.4010(9) 0.3649(2) 0.023(2) Uani 1 1 d . . .
C22 C 0.2628(11) 1.4107(10) 0.3418(2) 0.029(2) Uani 1 1 d . . .
C23 C 0.3781(12) 1.5011(10) 0.3428(2) 0.030(2) Uani 1 1 d . . .
C24 C 0.4004(11) 1.5869(10) 0.3665(2) 0.030(2) Uani 1 1 d . . .
C25 C 0.3017(11) 1.5817(10) 0.3896(2) 0.025(2) Uani 1 1 d . . .
C26 C 0.1844(12) 1.4909(10) 0.3892(2) 0.029(2) Uani 1 1 d . . .
C31 C -0.2220(12) 0.9314(9) 0.3425(2) 0.029(2) Uani 1 1 d . . .
C32 C -0.1473(12) 0.8095(10) 0.3423(2) 0.031(2) Uani 1 1 d . . .
C33 C -0.1600(13) 0.7303(9) 0.3173(2) 0.032(2) Uani 1 1 d . . .
C34 C -0.2487(12) 0.7659(9) 0.2918(2) 0.027(2) Uani 1 1 d . . .
C35 C -0.3248(11) 0.8855(10) 0.2912(2) 0.028(2) Uani 1 1 d . . .
C36 C -0.3070(12) 0.9656(9) 0.3162(2) 0.028(2) Uani 1 1 d . . .
C102 C 0.2417(13) 0.8963(11) 0.3286(3) 0.041(3) Uani 1 1 d . . .
H10A H 0.3028 0.8735 0.3459 0.049 Uiso 1 1 calc R . .
C103 C 0.2557(15) 0.8288(12) 0.3030(3) 0.048(3) Uani 1 1 d . . .
H10B H 0.3269 0.7626 0.3027 0.058 Uiso 1 1 calc R . .
C104 C 0.1644(14) 0.8580(12) 0.2774(3) 0.044(3) Uani 1 1 d . . .
C105 C 0.0636(13) 0.9582(11) 0.2786(3) 0.038(3) Uani 1 1 d . . .
H10C H -0.0009 0.9807 0.2618 0.045 Uiso 1 1 calc R . .
C106 C 0.0607(12) 1.0242(10) 0.3053(2) 0.028(2) Uani 1 1 d . . .
H10D H -0.0046 1.0947 0.3056 0.034 Uiso 1 1 calc R . .
C107 C 0.1754(18) 0.7801(13) 0.2485(3) 0.068(4) Uani 1 1 d . . .
H10E H 0.1041 0.8133 0.2330 0.102 Uiso 1 1 calc R . .
H10F H 0.1521 0.6915 0.2523 0.102 Uiso 1 1 calc R . .
H10G H 0.2771 0.7863 0.2422 0.102 Uiso 1 1 calc R . .
C202 C 0.3499(11) 1.2724(9) 0.4345(2) 0.026(2) Uani 1 1 d . . .
H20A H 0.2760 1.2599 0.4481 0.032 Uiso 1 1 calc R . .
C203 C 0.4624(12) 1.3584(10) 0.4423(2) 0.031(2) Uani 1 1 d . . .
H20B H 0.4643 1.4034 0.4604 0.037 Uiso 1 1 calc R . .
C204 C 0.5759(12) 1.3778(10) 0.4222(2) 0.031(2) Uani 1 1 d . . .
C205 C 0.5657(12) 1.3062(10) 0.3965(2) 0.031(2) Uani 1 1 d . . .
H20C H 0.6403 1.3154 0.3829 0.038 Uiso 1 1 calc R . .
C206 C 0.4498(12) 1.2217(9) 0.3901(2) 0.029(2) Uani 1 1 d . . .
H20D H 0.4476 1.1743 0.3723 0.034 Uiso 1 1 calc R . .
C207 C 0.7000(13) 1.4748(12) 0.4311(3) 0.049(3) Uani 1 1 d . . .
H20E H 0.7697 1.4793 0.4156 0.074 Uiso 1 1 calc R . .
H20F H 0.7541 1.4487 0.4497 0.074 Uiso 1 1 calc R . .
H20G H 0.6549 1.5579 0.4336 0.074 Uiso 1 1 calc R . .
S1 S -0.0338(3) 1.1553(2) 0.43846(5) 0.0242(5) Uani 1 1 d . . .
S3 S 0.0052(3) 1.2973(3) 0.36247(6) 0.0315(6) Uani 1 1 d . . .
S2 S -0.2098(3) 1.0281(3) 0.37470(6) 0.0309(6) Uani 1 1 d . . .
N1 N 0.1429(11) 0.9959(9) 0.3305(2) 0.038(2) Uani 1 1 d . . .
N2 N 0.3364(9) 1.2042(7) 0.40895(16) 0.0242(18) Uani 1 1 d . . .
Cl12 Cl -0.3632(3) 1.0545(2) 0.45009(6) 0.0335(6) Uani 1 1 d . . .
Cl13 Cl -0.4120(3) 0.7947(2) 0.48149(6) 0.0322(6) Uani 1 1 d . . .
Cl14 Cl -0.1347(3) 0.6201(2) 0.50125(6) 0.0304(6) Uani 1 1 d . . .
Cl15 Cl 0.1939(3) 0.7105(2) 0.49142(6) 0.0317(6) Uani 1 1 d . . .
Cl16 Cl 0.2470(3) 0.9690(2) 0.45928(5) 0.0273(5) Uani 1 1 d . . .
Cl22 Cl 0.2391(4) 1.3098(3) 0.31110(6) 0.0438(7) Uani 1 1 d . . .
Cl23 Cl 0.5080(4) 1.5010(3) 0.31513(6) 0.0470(8) Uani 1 1 d . . .
Cl24 Cl 0.5458(3) 1.6971(3) 0.36772(6) 0.0448(7) Uani 1 1 d . . .
Cl25 Cl 0.3239(3) 1.6927(3) 0.41841(6) 0.0457(7) Uani 1 1 d . . .
Cl26 Cl 0.0730(3) 1.4854(3) 0.41848(6) 0.0381(7) Uani 1 1 d . . .
Cl32 Cl -0.0395(3) 0.7570(3) 0.37423(6) 0.0425(7) Uani 1 1 d . . .
Cl33 Cl -0.0687(4) 0.5831(3) 0.31745(7) 0.0524(8) Uani 1 1 d . . .
Cl34 Cl -0.2696(4) 0.6686(3) 0.26027(6) 0.0474(8) Uani 1 1 d . . .
Cl35 Cl -0.4270(4) 0.9364(3) 0.25876(6) 0.0471(8) Uani 1 1 d . . .
Cl36 Cl -0.3995(4) 1.1126(3) 0.31485(6) 0.0428(7) Uani 1 1 d . . .

loop_
_atom_site_aniso_label
_atom_site_aniso_U_11
_atom_site_aniso_U_22
_atom_site_aniso_U_33
_atom_site_aniso_U_23
_atom_site_aniso_U_13
_atom_site_aniso_U_12
Bi1 0.0285(2) 0.0246(2) 0.0235(2) 0.00250(19) 0.00295(14) -0.0038(2)
C11 0.026(5) 0.014(4) 0.017(5) -0.001(4) 0.004(4) -0.003(4)
C12 0.032(6) 0.021(5) 0.015(5) 0.001(4) 0.002(4) 0.003(4)
C13 0.025(6) 0.025(5) 0.022(5) 0.005(4) 0.006(4) -0.007(4)
C14 0.026(6) 0.016(5) 0.018(5) 0.006(4) -0.002(4) -0.003(4)
C15 0.018(5) 0.023(5) 0.032(5) -0.010(4) 0.006(4) 0.005(4)
C16 0.010(4) 0.026(5) 0.020(4) 0.000(4) -0.001(3) -0.002(4)
C21 0.025(5) 0.019(5) 0.026(5) 0.012(4) 0.008(4) 0.003(4)
C22 0.033(6) 0.026(5) 0.030(5) 0.000(5) 0.008(4) -0.003(5)
C23 0.030(6) 0.031(6) 0.030(6) 0.014(5) 0.007(5) 0.002(5)
C24 0.026(5) 0.030(5) 0.033(5) 0.001(5) 0.004(4) -0.001(5)
C25 0.029(5) 0.025(5) 0.022(5) -0.001(5) 0.002(4) -0.001(5)
C26 0.027(6) 0.033(6) 0.027(5) 0.009(5) 0.011(4) 0.015(5)
C31 0.036(6) 0.023(5) 0.029(5) 0.003(5) 0.007(4) -0.007(5)
C32 0.035(6) 0.023(5) 0.034(6) 0.005(5) -0.001(5) -0.006(5)
C33 0.038(7) 0.017(5) 0.039(6) 0.000(5) 0.004(5) -0.003(5)
C34 0.028(6) 0.022(5) 0.034(6) -0.005(4) 0.013(5) -0.007(4)
C35 0.027(6) 0.036(6) 0.020(5) 0.005(4) 0.006(4) -0.004(5)
C36 0.026(6) 0.019(5) 0.039(6) 0.013(4) 0.004(5) 0.005(4)
C102 0.042(7) 0.037(7) 0.044(7) 0.004(6) 0.002(5) -0.003(6)
C103 0.060(9) 0.038(7) 0.050(8) 0.002(6) 0.023(7) 0.019(6)
C104 0.043(7) 0.047(7) 0.043(7) -0.012(6) 0.016(6) -0.015(6)
C105 0.030(6) 0.045(7) 0.039(7) 0.004(5) 0.008(5) -0.005(5)
C106 0.027(6) 0.028(5) 0.031(6) 0.002(5) 0.013(5) -0.004(5)
C107 0.094(12) 0.050(9) 0.063(9) -0.019(7) 0.024(8) -0.002(8)
C202 0.019(5) 0.032(6) 0.028(6) 0.008(5) 0.004(4) -0.009(4)
C203 0.036(6) 0.033(6) 0.023(5) 0.007(5) -0.002(5) 0.003(5)
C204 0.022(6) 0.024(5) 0.047(7) 0.010(5) 0.002(5) 0.004(4)
C205 0.025(6) 0.035(6) 0.035(6) 0.013(5) 0.009(5) 0.008(5)
C206 0.036(6) 0.020(5) 0.031(6) 0.006(4) 0.005(5) 0.000(5)
C207 0.030(7) 0.044(7) 0.074(9) 0.015(7) -0.001(6) -0.002(6)
S1 0.0281(14) 0.0208(12) 0.0245(13) 0.0045(10) 0.0060(10) 0.0009(11)
S3 0.0268(15) 0.0295(14) 0.0382(15) 0.0102(12) 0.0036(12) -0.0054(12)
S2 0.0273(15) 0.0361(14) 0.0293(14) -0.0023(12) 0.0025(11) -0.0033(12)
N1 0.045(6) 0.036(5) 0.034(5) 0.003(4) 0.017(5) -0.004(5)
N2 0.032(5) 0.022(4) 0.020(4) 0.005(3) 0.005(4) 0.000(4)
Cl12 0.0239(13) 0.0299(14) 0.0471(15) 0.0154(11) 0.0047(11) 0.0071(11)
Cl13 0.0196(13) 0.0338(14) 0.0438(15) 0.0099(12) 0.0052(11) -0.0065(11)
Cl14 0.0306(14) 0.0186(12) 0.0425(15) 0.0068(10) 0.0061(11) -0.0015(10)
Cl15 0.0266(14) 0.0301(13) 0.0388(14) 0.0111(11) 0.0055(11) 0.0081(11)
Cl16 0.0194(13) 0.0299(13) 0.0332(13) 0.0044(11) 0.0053(10) -0.0026(10)
Cl22 0.0548(19) 0.0398(16) 0.0381(16) -0.0097(13) 0.0117(14) -0.0125(15)
Cl23 0.0472(19) 0.0563(19) 0.0401(16) -0.0046(14) 0.0198(14) -0.0162(16)
Cl24 0.0393(17) 0.0456(17) 0.0499(18) 0.0012(14) 0.0064(14) -0.0179(14)
Cl25 0.0475(19) 0.0499(18) 0.0403(16) -0.0134(14) 0.0054(14) -0.0068(15)
Cl26 0.0379(16) 0.0429(16) 0.0355(15) 0.0041(12) 0.0150(12) 0.0013(13)
Cl32 0.0418(18) 0.0409(16) 0.0435(16) 0.0118(13) -0.0044(13) 0.0034(14)
Cl33 0.058(2) 0.0315(15) 0.068(2) -0.0003(16) 0.0022(16) 0.0146(16)
Cl34 0.062(2) 0.0438(17) 0.0370(16) -0.0094(13) 0.0090(14) -0.0031(16)
Cl35 0.0536(19) 0.056(2) 0.0306(14) 0.0009(14) -0.0063(13) 0.0089(16)
Cl36 0.0537(19) 0.0357(16) 0.0394(15) 0.0029(12) 0.0050(13) 0.0191(14)

loop_
_atom_type_symbol
_atom_type_description
_atom_type_scat_dispersion_real
_atom_type_scat_dispersion_imag
_atom_type_scat_source
C C 0.0033 0.0016 'International Tables Vol C Tables 4.2.6.8 and 6.1.1.4'
H H 0.0000 0.0000 'International Tables Vol C Tables 4.2.6.8 and 6.1.1.4'
N N 0.0061 0.0033 'International Tables Vol C Tables 4.2.6.8 and 6.1.1.4'
S S 0.1246 0.1234 'International Tables Vol C Tables 4.2.6.8 and 6.1.1.4'
Cl Cl 0.1484 0.1585 'International Tables Vol C Tables 4.2.6.8 and 6.1.1.4'
Bi Bi -4.1077 10.2566 'International Tables Vol C Tables 4.2.6.8 and 6.1.1.4'

loop_
_geom_angle_atom_site_label_1
_geom_angle_atom_site_label_2
_geom_angle_atom_site_label_3
_geom_angle
_geom_angle_site_symmetry_1
_geom_angle_site_symmetry_3
_geom_angle_publ_flag
S3 Bi1 S1 91.48(8) . . ?
S3 Bi1 S2 82.19(8) . . ?
S1 Bi1 S2 79.90(8) . . ?
S3 Bi1 N2 85.77(17) . . ?
S1 Bi1 N2 87.14(17) . . ?
S2 Bi1 N2 162.03(18) . . ?
C12 C11 C16 117.4(8) . . ?
C12 C11 S1 120.7(7) . . ?
C16 C11 S1 121.8(7) . . ?
C11 C12 C13 121.9(9) . . ?
C11 C12 Cl12 119.7(7) . . ?
C13 C12 Cl12 118.3(8) . . ?
C14 C13 C12 120.4(9) . . ?
C14 C13 Cl13 119.5(7) . . ?
C12 C13 Cl13 120.1(8) . . ?
C13 C14 C15 119.5(8) . . ?
C13 C14 Cl14 121.5(7) . . ?
C15 C14 Cl14 119.0(7) . . ?
C16 C15 C14 119.4(8) . . ?
C16 C15 Cl15 121.0(7) . . ?
C14 C15 Cl15 119.6(7) . . ?
C15 C16 C11 121.3(8) . . ?
C15 C16 Cl16 118.3(7) . . ?
C11 C16 Cl16 120.3(7) . . ?
C22 C21 C26 116.3(9) . . ?
C22 C21 S3 122.4(8) . . ?
C26 C21 S3 121.0(7) . . ?
C23 C22 C21 121.6(9) . . ?
C23 C22 Cl22 119.0(8) . . ?
C21 C22 Cl22 119.3(8) . . ?
C22 C23 C24 121.7(9) . . ?
C22 C23 Cl23 119.7(8) . . ?
C24 C23 Cl23 118.5(8) . . ?
C23 C24 C25 118.4(10) . . ?
C23 C24 Cl24 121.1(8) . . ?
C25 C24 Cl24 120.5(8) . . ?
C24 C25 C26 121.1(9) . . ?
C24 C25 Cl25 118.7(8) . . ?
C26 C25 Cl25 120.1(7) . . ?
C25 C26 C21 120.8(8) . . ?
C25 C26 Cl26 119.0(8) . . ?
C21 C26 Cl26 120.2(8) . . ?
C36 C31 C32 116.1(9) . . ?
C36 C31 S2 122.6(8) . . ?
C32 C31 S2 121.2(8) . . ?
C33 C32 C31 121.8(9) . . ?
C33 C32 Cl32 118.4(8) . . ?
C31 C32 Cl32 119.7(8) . . ?
C34 C33 C32 120.5(10) . . ?
C34 C33 Cl33 118.2(8) . . ?
C32 C33 Cl33 121.2(8) . . ?
C33 C34 C35 119.2(9) . . ?
C33 C34 Cl34 122.0(8) . . ?
C35 C34 Cl34 118.8(8) . . ?
C36 C35 C34 119.4(9) . . ?
C36 C35 Cl35 120.4(8) . . ?
C34 C35 Cl35 120.0(8) . . ?
C31 C36 C35 122.8(9) . . ?
C31 C36 Cl36 118.6(8) . . ?
C35 C36 Cl36 118.6(8) . . ?
N1 C102 C103 123.2(11) . . ?
C102 C103 C104 119.8(12) . . ?
C105 C104 C103 118.2(11) . . ?
C105 C104 C107 121.3(12) . . ?
C103 C104 C107 120.5(12) . . ?
C104 C105 C106 118.0(11) . . ?
N1 C106 C105 125.2(11) . . ?
N2 C202 C203 125.4(9) . . ?
C202 C203 C204 118.2(10) . . ?
C205 C204 C203 117.0(10) . . ?
C205 C204 C207 125.4(10) . . ?
C203 C204 C207 117.6(10) . . ?
C204 C205 C206 121.7(10) . . ?
N2 C206 C205 122.1(10) . . ?
C11 S1 Bi1 99.4(3) . . ?
C21 S3 Bi1 109.1(3) . . ?
C31 S2 Bi1 108.1(4) . . ?
C106 N1 C102 115.5(9) . . ?
C202 N2 C206 115.5(9) . . ?
C202 N2 Bi1 123.7(6) . . ?
C206 N2 Bi1 119.4(6) . . ?

loop_
_geom_bond_atom_site_label_1
_geom_bond_atom_site_label_2
_geom_bond_distance
_geom_bond_site_symmetry_2
_geom_bond_publ_flag
Bi1 S3 2.580(3) . ?
Bi1 S1 2.619(2) . ?
Bi1 S2 2.654(3) . ?
Bi1 N2 2.660(8) . ?
C11 C12 1.393(13) . ?
C11 C16 1.410(12) . ?
C11 S1 1.778(9) . ?
C12 C13 1.400(13) . ?
C12 Cl12 1.730(10) . ?
C13 C14 1.368(13) . ?
C13 Cl13 1.720(10) . ?
C14 C15 1.425(13) . ?
C14 Cl14 1.707(9) . ?
C15 C16 1.396(13) . ?
C15 Cl15 1.712(10) . ?
C16 Cl16 1.718(9) . ?
C21 C22 1.416(13) . ?
C21 C26 1.426(14) . ?
C21 S3 1.743(10) . ?
C22 C23 1.380(14) . ?
C22 Cl22 1.717(10) . ?
C23 C24 1.380(14) . ?
C23 Cl23 1.743(10) . ?
C24 C25 1.395(13) . ?
C24 Cl24 1.713(10) . ?
C25 C26 1.396(14) . ?
C25 Cl25 1.722(10) . ?
C26 Cl26 1.691(10) . ?
C31 C36 1.380(13) . ?
C31 C32 1.427(14) . ?
C31 S2 1.744(10) . ?
C32 C33 1.376(14) . ?
C32 Cl32 1.732(10) . ?
C33 C34 1.375(14) . ?
C33 Cl33 1.726(10) . ?
C34 C35 1.410(14) . ?
C34 Cl34 1.724(10) . ?
C35 C36 1.386(14) . ?
C35 Cl35 1.721(10) . ?
C36 Cl36 1.728(10) . ?
C102 N1 1.357(14) . ?
C102 C103 1.350(15) . ?
C103 C104 1.375(16) . ?
C104 C105 1.370(16) . ?
C104 C107 1.524(16) . ?
C105 C106 1.372(14) . ?
C106 N1 1.317(13) . ?
C202 N2 1.336(12) . ?
C202 C203 1.357(14) . ?
C203 C204 1.403(14) . ?
C204 C205 1.362(14) . ?
C204 C207 1.514(15) . ?
C205 C206 1.356(14) . ?
C206 N2 1.363(12) . ?
